data_4082829
loop_
_publ_author_name
'Casarrubios, Luis'
'Esteruelas, Miguel A.'
'Larramona, Carmen'
'Muntaner, Jaime G.'
'Oliv\'an, Montserrat'
'O\~nate, Enrique'
'Sierra, Miguel A.'

_publ_section_title
;
 Chelated Assisted Metal-Mediated N--H Bond Activation of \b-Lactams:
 Preparation of Irida-, Rhoda-, Osma-, and Ruthenatrinems
;
_journal_issue 7
_journal_name_full Organometallics
_journal_page_first 1820
_journal_paper_doi 10.1021/om500162m
_journal_volume 33
_journal_year 2014
_chemical_formula_sum 'C19 H14 Ir N2 O5'
_chemical_formula_weight 542.52
_chemical_name_systematic
; 
 ? 
;
_space_group_IT_number 15
_symmetry_cell_setting monoclinic
_symmetry_space_group_name_Hall '-C 2yc'
_symmetry_space_group_name_H-M 'C 1 2/c 1'
_atom_sites_solution_hydrogens geom
_atom_sites_solution_primary direct
_atom_sites_solution_secondary difmap
_audit_creation_method SHELXL-97
_cell_angle_alpha 90.00
_cell_angle_beta 101.6990(10)
_cell_angle_gamma 90.00
_cell_formula_units_Z 8
_cell_length_a 24.6159(14)
_cell_length_b 8.1783(5)
_cell_length_c 17.4801(10)
_cell_measurement_reflns_used 4849
_cell_measurement_temperature 100(2)
_cell_measurement_theta_max 28
_cell_measurement_theta_min 2.5
_cell_volume 3445.9(3)
_computing_cell_refinement 'SAINT+ v. 7.56a (Bruker AXS, 2008)'
_computing_data_collection 'apex2 v. 7.0 (Bruker AXS, 2009)'
_computing_data_reduction 'SAINT+ v. 7.56a (Bruker AXS, 2008)'
_computing_molecular_graphics 'XP, SHELXTL v. 6.14 (Bruker, 2000)'
_computing_publication_material 'XCIF, SHELXTL v. 6.14 (Bruker, 2000)'
_computing_structure_refinement 'SHELXL-97 (Sheldrick, 1997)'
_computing_structure_solution 'SHELXS-97 (Sheldrick, 1990)'
_diffrn_ambient_temperature 100(2)
_diffrn_detector_area_resol_mean 8.33
_diffrn_measured_fraction_theta_full 0.994
_diffrn_measured_fraction_theta_max 0.933
_diffrn_measurement_device_type 'Bruker APEX DUO system'
_diffrn_measurement_method '\w rotations with narrow frames'
_diffrn_radiation_monochromator graphite
_diffrn_radiation_source 'normal-focus sealed tube'
_diffrn_radiation_type MoK\a
_diffrn_radiation_wavelength 0.71073
_diffrn_reflns_av_R_equivalents 0.0549
_diffrn_reflns_av_sigmaI/netI 0.0458
_diffrn_reflns_limit_h_max 32
_diffrn_reflns_limit_h_min -32
_diffrn_reflns_limit_k_max 10
_diffrn_reflns_limit_k_min -10
_diffrn_reflns_limit_l_max 23
_diffrn_reflns_limit_l_min -23
_diffrn_reflns_number 20493
_diffrn_reflns_theta_full 27.50
_diffrn_reflns_theta_max 28.71
_diffrn_reflns_theta_min 1.69
_diffrn_standards_decay_% 0
_exptl_absorpt_coefficient_mu 7.784
_exptl_absorpt_correction_T_max 0.842
_exptl_absorpt_correction_T_min 0.598
_exptl_absorpt_correction_type multi-scan
_exptl_absorpt_process_details
;
Absorption correction performed with SADABS program. This is based on the
method of Blessing: Blessing, R. H., Acta Crystallogr., Sect. A 1995, 51, 33.

SADABS: Area-Detector Absorption Correction. Bruker-AXS 
within SAINT+ package, v. 6.1 (2000).
;
_exptl_crystal_colour orange
_exptl_crystal_density_diffrn 2.091
_exptl_crystal_density_method 'not measured'
_exptl_crystal_description 'irregular block'
_exptl_crystal_F_000 2072
_exptl_crystal_size_max 0.16
_exptl_crystal_size_mid 0.04
_exptl_crystal_size_min 0.04
_refine_diff_density_max 0.832
_refine_diff_density_min -1.066
_refine_diff_density_rms 0.175
_refine_ls_extinction_method none
_refine_ls_goodness_of_fit_ref 1.127
_refine_ls_hydrogen_treatment mixed
_refine_ls_matrix_type full
_refine_ls_number_parameters 247
_refine_ls_number_reflns 4160
_refine_ls_number_restraints 0
_refine_ls_restrained_S_all 1.127
_refine_ls_R_factor_all 0.0456
_refine_ls_R_factor_gt 0.0332
_refine_ls_shift/su_max 0.001
_refine_ls_shift/su_mean 0.000
_refine_ls_structure_factor_coef Fsqd
_refine_ls_weighting_details 'calc w=1/[\s^2^(Fo^2^)+(0.0081P)^2^+10.9605P] where P=(Fo^2^+2Fc^2^)/3'
_refine_ls_weighting_scheme calc
_refine_ls_wR_factor_gt 0.0491
_refine_ls_wR_factor_ref 0.0526
_reflns_number_gt 3530
_reflns_number_total 4160
_reflns_threshold_expression >2sigma(I)
_cod_data_source_file om500162m_si_002.cif
_cod_data_source_block enrique156
_cod_depositor_comments 'Adding full bibliography for 4082829.cif.'
_cod_original_sg_symbol_H-M C2/c
_cod_database_code 4082829

loop_
_symmetry_equiv_pos_as_xyz
'x, y, z'
'-x, y, -z+1/2'
'x+1/2, y+1/2, z'
'-x+1/2, y+1/2, -z+1/2'
'-x, -y, -z'
'x, -y, z-1/2'
'-x+1/2, -y+1/2, -z'
'x+1/2, -y+1/2, z-1/2'

loop_
_atom_site_label
_atom_site_type_symbol
_atom_site_fract_x
_atom_site_fract_y
_atom_site_fract_z
_atom_site_U_iso_or_equiv
_atom_site_adp_type
_atom_site_occupancy
_atom_site_symmetry_multiplicity
_atom_site_calc_flag
_atom_site_refinement_flags
Ir1 Ir 0.228389(8) 0.40174(2) 0.042374(11) 0.01249(5) Uani 1 1 d .
N1 N 0.31338(16) 0.4252(5) 0.0937(2) 0.0144(8) Uani 1 1 d .
N2 N 0.23462(15) 0.2706(5) 0.1422(2) 0.0126(8) Uani 1 1 d .
O1 O 0.17504(13) 0.3732(4) 0.22012(19) 0.0178(8) Uani 1 1 d .
O2 O 0.29933(12) 0.4049(4) 0.30231(17) 0.0143(7) Uani 1 1 d .
O3 O 0.10544(14) 0.3586(4) -0.0058(2) 0.0249(9) Uani 1 1 d .
O4 O 0.22853(14) 0.6534(4) -0.08288(19) 0.0192(8) Uani 1 1 d .
C1 C 0.3487(2) 0.5253(6) 0.0663(3) 0.0180(11) Uani 1 1 d .
H1 H 0.3347 0.5947 0.0233 0.022 Uiso 1 1 calc R
C2 C 0.4047(2) 0.5295(7) 0.0992(3) 0.0234(12) Uani 1 1 d .
H2 H 0.4285 0.6030 0.0796 0.028 Uiso 1 1 calc R
C3 C 0.4259(2) 0.4264(7) 0.1607(3) 0.0238(12) Uani 1 1 d .
H3 H 0.4644 0.4261 0.1834 0.029 Uiso 1 1 calc R
C4 C 0.3894(2) 0.3231(6) 0.1884(3) 0.0201(11) Uani 1 1 d .
H4 H 0.4030 0.2496 0.2300 0.024 Uiso 1 1 calc R
C5 C 0.33358(19) 0.3268(6) 0.1558(3) 0.0133(10) Uani 1 1 d .
C6 C 0.29164(19) 0.2234(6) 0.1838(2) 0.0130(10) Uani 1 1 d .
H6 H 0.2989 0.1040 0.1787 0.016 Uiso 1 1 calc R
C7 C 0.27342(19) 0.2645(5) 0.2622(3) 0.0119(10) Uani 1 1 d .
H7 H 0.2708 0.1680 0.2964 0.014 Uiso 1 1 calc R
C8 C 0.2187(2) 0.3137(6) 0.2084(3) 0.0144(10) Uani 1 1 d .
C9 C 0.35170(19) 0.3809(6) 0.3476(2) 0.0137(10) Uani 1 1 d .
C10 C 0.3859(2) 0.5182(6) 0.3585(3) 0.0191(11) Uani 1 1 d .
H10 H 0.3722 0.6212 0.3379 0.023 Uiso 1 1 calc R
C11 C 0.4398(2) 0.5035(6) 0.3993(3) 0.0195(11) Uani 1 1 d .
H11 H 0.4630 0.5973 0.4068 0.023 Uiso 1 1 calc R
C12 C 0.4608(2) 0.3539(6) 0.4297(3) 0.0217(12) Uani 1 1 d .
H12 H 0.4982 0.3443 0.4568 0.026 Uiso 1 1 calc R
C13 C 0.4262(2) 0.2203(6) 0.4195(3) 0.0185(11) Uani 1 1 d .
H13 H 0.4399 0.1179 0.4408 0.022 Uiso 1 1 calc R
C14 C 0.3717(2) 0.2315(6) 0.3789(3) 0.0153(10) Uani 1 1 d .
H14 H 0.3484 0.1379 0.3725 0.018 Uiso 1 1 calc R
C15 C 0.1526(2) 0.3756(6) 0.0112(3) 0.0172(11) Uani 1 1 d .
C16 C 0.22830(19) 0.5521(6) -0.0373(3) 0.0136(10) Uani 1 1 d .
O5 O 0.10939(14) 0.4023(5) 0.3295(2) 0.0236(8) Uani 1 1 d .
H5 H 0.130(2) 0.379(7) 0.301(3) 0.028 Uiso 1 1 d .
C17 C 0.05531(19) 0.4023(6) 0.2882(3) 0.0188(10) Uani 1 1 d .
C18 C 0.04169(19) 0.4025(7) 0.2074(3) 0.0186(10) Uani 1 1 d .
H18 H 0.0702 0.4022 0.1780 0.022 Uiso 1 1 calc R
C19 C -0.0136(2) 0.4030(7) 0.1695(3) 0.0195(10) Uani 1 1 d .
H19 H -0.0228 0.4038 0.1140 0.023 Uiso 1 1 calc R

loop_
_atom_site_aniso_label
_atom_site_aniso_U_11
_atom_site_aniso_U_22
_atom_site_aniso_U_33
_atom_site_aniso_U_23
_atom_site_aniso_U_13
_atom_site_aniso_U_12
Ir1 0.01264(9) 0.01271(9) 0.01202(8) -0.00093(9) 0.00230(6) 0.00082(9)
N1 0.014(2) 0.011(2) 0.017(2) -0.0014(16) 0.0014(16) 0.0007(17)
N2 0.009(2) 0.013(2) 0.015(2) 0.0010(16) 0.0026(16) -0.0029(16)
O1 0.0170(18) 0.0154(19) 0.0213(18) -0.0057(14) 0.0043(14) -0.0039(14)
O2 0.0107(16) 0.0164(16) 0.0146(16) -0.0040(15) -0.0003(13) 0.0004(15)
O3 0.0145(19) 0.030(2) 0.029(2) -0.0007(16) 0.0016(16) 0.0003(16)
O4 0.023(2) 0.0172(18) 0.0165(18) 0.0032(14) 0.0035(15) 0.0002(15)
C1 0.022(3) 0.016(2) 0.018(3) -0.004(2) 0.007(2) -0.003(2)
C2 0.019(3) 0.029(3) 0.024(3) -0.002(2) 0.008(2) -0.011(2)
C3 0.014(3) 0.037(3) 0.020(3) -0.005(2) 0.003(2) -0.004(2)
C4 0.017(3) 0.026(3) 0.018(3) -0.002(2) 0.006(2) 0.004(2)
C5 0.013(2) 0.014(2) 0.013(2) -0.0032(19) 0.0049(19) 0.0017(19)
C6 0.014(2) 0.016(2) 0.009(2) 0.0018(18) 0.0013(18) 0.004(2)
C7 0.014(2) 0.011(2) 0.011(2) 0.0005(18) 0.0036(19) -0.0011(19)
C8 0.013(2) 0.010(2) 0.021(3) 0.0018(19) 0.005(2) -0.0019(19)
C9 0.014(2) 0.020(3) 0.008(2) -0.0050(19) 0.0041(18) -0.001(2)
C10 0.023(3) 0.016(3) 0.019(3) 0.000(2) 0.006(2) -0.001(2)
C11 0.017(3) 0.019(3) 0.022(3) -0.001(2) 0.002(2) -0.003(2)
C12 0.013(3) 0.030(3) 0.021(3) -0.001(2) 0.001(2) 0.002(2)
C13 0.021(3) 0.017(3) 0.016(2) -0.001(2) 0.000(2) 0.002(2)
C14 0.019(3) 0.013(2) 0.013(2) 0.0016(19) 0.003(2) -0.001(2)
C15 0.024(3) 0.014(3) 0.013(2) 0.0006(19) 0.002(2) 0.005(2)
C16 0.012(2) 0.015(2) 0.013(2) -0.0089(19) 0.0026(19) 0.0028(18)
O5 0.0130(18) 0.035(2) 0.0225(19) -0.0030(19) 0.0032(14) 0.0011(19)
C17 0.014(2) 0.015(2) 0.027(3) 0.000(2) 0.003(2) 0.002(2)
C18 0.013(2) 0.024(3) 0.021(2) 0.003(2) 0.0086(19) 0.001(2)
C19 0.021(3) 0.023(3) 0.015(2) 0.000(2) 0.0039(19) -0.001(2)

loop_
_atom_type_symbol
_atom_type_description
_atom_type_scat_dispersion_real
_atom_type_scat_dispersion_imag
_atom_type_scat_source
C C 0.0033 0.0016 'International Tables Vol C Tables 4.2.6.8 and 6.1.1.4'
H H 0.0000 0.0000 'International Tables Vol C Tables 4.2.6.8 and 6.1.1.4'
N N 0.0061 0.0033 'International Tables Vol C Tables 4.2.6.8 and 6.1.1.4'
O O 0.0106 0.0060 'International Tables Vol C Tables 4.2.6.8 and 6.1.1.4'
Ir Ir -1.4442 7.9887 'International Tables Vol C Tables 4.2.6.8 and 6.1.1.4'

loop_
_geom_angle_atom_site_label_1
_geom_angle_atom_site_label_2
_geom_angle_atom_site_label_3
_geom_angle
_geom_angle_site_symmetry_1
_geom_angle_site_symmetry_3
C15 Ir1 C16 90.4(2) . .
C15 Ir1 N2 95.07(18) . .
C16 Ir1 N2 169.70(17) . .
C15 Ir1 N1 172.15(18) . .
C16 Ir1 N1 96.23(18) . .
N2 Ir1 N1 77.72(15) . .
C15 Ir1 Ir1 100.70(14) . 7
C16 Ir1 Ir1 96.73(13) . 7
N2 Ir1 Ir1 90.80(11) . 7
N1 Ir1 Ir1 82.68(10) . 7
C1 N1 C5 118.9(4) . .
C1 N1 Ir1 124.0(3) . .
C5 N1 Ir1 117.0(3) . .
C8 N2 C6 93.4(3) . .
C8 N2 Ir1 128.2(3) . .
C6 N2 Ir1 117.0(3) . .
C9 O2 C7 116.0(4) . .
N1 C1 C2 121.8(5) . .
N1 C1 H1 119.1 . .
C2 C1 H1 119.1 . .
C1 C2 C3 119.7(5) . .
C1 C2 H2 120.1 . .
C3 C2 H2 120.1 . .
C2 C3 C4 118.1(5) . .
C2 C3 H3 120.9 . .
C4 C3 H3 120.9 . .
C5 C4 C3 120.3(5) . .
C5 C4 H4 119.9 . .
C3 C4 H4 119.9 . .
N1 C5 C4 121.0(4) . .
N1 C5 C6 115.6(4) . .
C4 C5 C6 123.4(4) . .
C5 C6 N2 109.8(4) . .
C5 C6 C7 120.4(4) . .
N2 C6 C7 87.8(3) . .
C5 C6 H6 112.1 . .
N2 C6 H6 112.1 . .
C7 C6 H6 112.1 . .
O2 C7 C8 109.9(4) . .
O2 C7 C6 115.1(4) . .
C8 C7 C6 83.7(3) . .
O2 C7 H7 114.8 . .
C8 C7 H7 114.8 . .
C6 C7 H7 114.8 . .
O1 C8 N2 131.5(5) . .
O1 C8 C7 133.4(4) . .
N2 C8 C7 95.0(4) . .
O2 C9 C14 124.5(4) . .
O2 C9 C10 115.6(4) . .
C14 C9 C10 119.9(4) . .
C11 C10 C9 119.5(5) . .
C11 C10 H10 120.3 . .
C9 C10 H10 120.3 . .
C10 C11 C12 121.3(5) . .
C10 C11 H11 119.4 . .
C12 C11 H11 119.4 . .
C13 C12 C11 118.5(5) . .
C13 C12 H12 120.8 . .
C11 C12 H12 120.8 . .
C12 C13 C14 121.5(5) . .
C12 C13 H13 119.2 . .
C14 C13 H13 119.2 . .
C13 C14 C9 119.3(5) . .
C13 C14 H14 120.3 . .
C9 C14 H14 120.3 . .
O3 C15 Ir1 177.9(4) . .
O4 C16 Ir1 175.4(4) . .
C17 O5 H5 110(4) . .
O5 C17 C19 117.6(4) . 2
O5 C17 C18 122.8(4) . .
C19 C17 C18 119.6(4) 2 .
C17 C18 C19 119.9(4) . .
C17 C18 H18 120.0 . .
C19 C18 H18 120.0 . .
C17 C19 C18 120.5(4) 2 .
C17 C19 H19 119.8 2 .
C18 C19 H19 119.8 . .

loop_
_geom_bond_atom_site_label_1
_geom_bond_atom_site_label_2
_geom_bond_distance
_geom_bond_site_symmetry_2
Ir1 C15 1.848(5) .
Ir1 C16 1.857(5) .
Ir1 N2 2.028(4) .
Ir1 N1 2.111(4) .
Ir1 Ir1 3.1821(4) 7
N1 C1 1.350(6) .
N1 C5 1.363(6) .
N2 C8 1.340(6) .
N2 C6 1.494(5) .
O1 C8 1.235(5) .
O2 C9 1.383(5) .
O2 C7 1.426(5) .
O3 C15 1.146(6) .
O4 C16 1.150(5) .
C1 C2 1.382(7) .
C1 H1 0.9500 .
C2 C3 1.383(7) .
C2 H2 0.9500 .
C3 C4 1.391(7) .
C3 H3 0.9500 .
C4 C5 1.376(6) .
C4 H4 0.9500 .
C5 C6 1.492(6) .
C6 C7 1.564(6) .
C6 H6 1.0000 .
C7 C8 1.532(6) .
C7 H7 1.0000 .
C9 C14 1.388(6) .
C9 C10 1.394(6) .
C10 C11 1.378(7) .
C10 H10 0.9500 .
C11 C12 1.391(7) .
C11 H11 0.9500 .
C12 C13 1.376(7) .
C12 H12 0.9500 .
C13 C14 1.386(6) .
C13 H13 0.9500 .
C14 H14 0.9500 .
O5 C17 1.380(5) .
O5 H5 0.79(5) .
C17 C19 1.382(6) 2
C17 C18 1.384(6) .
C18 C19 1.387(6) .
C18 H18 0.9500 .
C19 C17 1.382(6) 2
C19 H19 0.9500 .
